data_2232835
loop_
_publ_author_name
'Xiao, Zuo-an'
'Jiang, Ting-ting'

_publ_section_title
;
 (Nitrato-\k<i>O</i>){<i>N</i>,<i>N</i>,<i>N</i>',<i>N</i>'-tetrakis[(1<i>H</i>-benzimidazol-2-yl-\k<i>N</i>^3^)methyl]cyclohexane-1,2-diamine}lead(II)
 hemiaqua{<i>N</i>,<i>N</i>,<i>N</i>',<i>N</i>'-tetrakis[(1<i>H</i>-benzimidazol-2-yl-\k<i>N</i>^3^)methyl]cyclohexane-1,2-diamine}lead(II)
 trinitrate dihydrate
;
_journal_coeditor_code LH5344
_journal_issue 12
_journal_name_full 'Acta Crystallographica Section E'
_journal_page_first m1854
_journal_page_last m1855
_journal_paper_doi 10.1107/S1600536811050082
_journal_volume 67
_journal_year 2011
_chemical_formula_iupac '[Pb (N O3) (C38 H38 N10)] [Pb (C38 H38 N10) (H2 O)0.5] (N O3)3, 2H2 O'
_chemical_formula_moiety 'C38 H38 N11 O3 Pb +, C38 H39 N10 O0.5 Pb 2+, 3(N O3 -), 2(H2 O)'
_chemical_formula_sum 'C76 H81 N24 O14.5 Pb2'
_chemical_formula_weight 1978.0
_chemical_name_systematic
;
(Nitrato-\k<i>O</i>){<i>N</i>,<i>N</i>,<i>N'</i>,<i>N'</i>-tetrakis[(1<i>H</i>-
benzimidazol-2-yl-\k<i>N</i>^3^)methyl]cyclohexane-1,2-diamine}lead(II)
hemiaqua{<i>N</i>,<i>N</i>,<i>N'</i>,<i>N'</i>-tetrakis[(1<i>H</i>-
benzimidazol-2-yl-\k<i>N</i>^3^)methyl]cyclohexane-1,2-diamine}lead(II)
trinitrate dihydrate
;
_space_group_IT_number 2
_symmetry_cell_setting triclinic
_symmetry_space_group_name_Hall '-P 1'
_symmetry_space_group_name_H-M 'P -1'
_atom_sites_solution_hydrogens geom
_atom_sites_solution_primary direct
_atom_sites_solution_secondary difmap
_audit_creation_method SHELXL-97
_cell_angle_alpha 64.5160(10)
_cell_angle_beta 81.957(2)
_cell_angle_gamma 79.6750(10)
_cell_formula_units_Z 2
_cell_length_a 12.5485(8)
_cell_length_b 18.5378(11)
_cell_length_c 19.2839(12)
_cell_measurement_reflns_used 6234
_cell_measurement_temperature 298(2)
_cell_measurement_theta_max 21.77
_cell_measurement_theta_min 2.29
_cell_volume 3973.9(4)
_computing_cell_refinement 'SAINT (Bruker, 2001)'
_computing_data_collection 'SMART (Bruker, 2001)'
_computing_data_reduction 'SAINT (Bruker, 2001)'
_computing_molecular_graphics 'PLATON (Spek, 2009)'
_computing_publication_material 'SHELXTL (Sheldrick, 2008)'
_computing_structure_refinement 'SHELXL97 (Sheldrick, 2008)'
_computing_structure_solution 'SHELXS97 (Sheldrick, 2008)'
_diffrn_ambient_temperature 298(2)
_diffrn_measured_fraction_theta_full 0.995
_diffrn_measured_fraction_theta_max 0.995
_diffrn_measurement_device_type 'Bruker SMART CCD'
_diffrn_measurement_method '\f and \w scans'
_diffrn_radiation_monochromator graphite
_diffrn_radiation_source 'fine-focus sealed tube'
_diffrn_radiation_type MoK\a
_diffrn_radiation_wavelength 0.71073
_diffrn_reflns_av_R_equivalents 0.0542
_diffrn_reflns_av_sigmaI/netI 0.0725
_diffrn_reflns_limit_h_max 15
_diffrn_reflns_limit_h_min -15
_diffrn_reflns_limit_k_max 22
_diffrn_reflns_limit_k_min -22
_diffrn_reflns_limit_l_max 23
_diffrn_reflns_limit_l_min -23
_diffrn_reflns_number 41656
_diffrn_reflns_theta_full 26.00
_diffrn_reflns_theta_max 26.00
_diffrn_reflns_theta_min 1.65
_diffrn_standards_decay_% 0
_diffrn_standards_interval_count 0
_diffrn_standards_interval_time 0
_diffrn_standards_number 0
_exptl_absorpt_coefficient_mu 4.312
_exptl_absorpt_correction_T_max 0.6724
_exptl_absorpt_correction_T_min 0.4793
_exptl_absorpt_correction_type multi-scan
_exptl_absorpt_process_details '(SADABS; Sheldrick, 1996)'
_exptl_crystal_colour pale-yellow
_exptl_crystal_density_diffrn 1.653
_exptl_crystal_density_method 'not measured'
_exptl_crystal_description block
_exptl_crystal_F_000 1972
_exptl_crystal_size_max 0.20
_exptl_crystal_size_mid 0.10
_exptl_crystal_size_min 0.10
_refine_diff_density_max 1.807
_refine_diff_density_min -0.543
_refine_ls_extinction_method none
_refine_ls_goodness_of_fit_ref 0.961
_refine_ls_hydrogen_treatment constr
_refine_ls_matrix_type full
_refine_ls_number_parameters 1051
_refine_ls_number_reflns 15546
_refine_ls_number_restraints 0
_refine_ls_restrained_S_all 0.961
_refine_ls_R_factor_all 0.0720
_refine_ls_R_factor_gt 0.0448
_refine_ls_shift/su_max 0.004
_refine_ls_shift/su_mean 0.001
_refine_ls_structure_factor_coef Fsqd
_refine_ls_weighting_details 'calc w=1/[\s^2^(Fo^2^)+(0.0424P)^2^] where P=(Fo^2^+2Fc^2^)/3'
_refine_ls_weighting_scheme calc
_refine_ls_wR_factor_gt 0.0889
_refine_ls_wR_factor_ref 0.1008
_reflns_number_gt 11020
_reflns_number_total 15546
_reflns_threshold_expression I>2\s(I)
_cod_data_source_file lh5344.cif
_cod_data_source_block I
_cod_database_code 2232835
_cod_database_fobs_code 2232835

loop_
_symmetry_equiv_pos_as_xyz
'x, y, z'
'-x, -y, -z'

loop_
_atom_site_type_symbol
_atom_site_label
_atom_site_fract_x
_atom_site_fract_y
_atom_site_fract_z
_atom_site_U_iso_or_equiv
_atom_site_adp_type
_atom_site_calc_flag
_atom_site_refinement_flags
_atom_site_occupancy
_atom_site_symmetry_multiplicity
Pb Pb1 0.309639(17) 0.243463(14) 0.136457(13) 0.03888(8) Uani d . 1 1
C C1A 0.0342(4) 0.3300(4) 0.1408(3) 0.0370(14) Uani d . 1 1
H H1A 0.0118 0.2862 0.1889 0.044 Uiso calc R 1 1
C C2A 0.0929(4) 0.3804(3) 0.1633(3) 0.0361(14) Uani d . 1 1
H H2A 0.1120 0.4259 0.1155 0.043 Uiso calc R 1 1
C C3A 0.0170(5) 0.4164(4) 0.2130(3) 0.0456(16) Uani d . 1 1
H H3A1 -0.0046 0.3732 0.2609 0.055 Uiso calc R 1 1
H H3A2 0.0556 0.4498 0.2253 0.055 Uiso calc R 1 1
C C4A -0.0831(5) 0.4665(4) 0.1727(4) 0.0542(18) Uani d . 1 1
H H4A1 -0.1299 0.4877 0.2061 0.065 Uiso calc R 1 1
H H4A2 -0.0623 0.5118 0.1262 0.065 Uiso calc R 1 1
C C5A -0.1429(5) 0.4166(4) 0.1526(4) 0.0539(18) Uani d . 1 1
H H5A1 -0.2051 0.4500 0.1246 0.065 Uiso calc R 1 1
H H5A2 -0.1694 0.3743 0.1994 0.065 Uiso calc R 1 1
C C6A -0.0698(5) 0.3789(4) 0.1033(4) 0.0498(17) Uani d . 1 1
H H6A1 -0.1097 0.3440 0.0939 0.060 Uiso calc R 1 1
H H6A2 -0.0510 0.4213 0.0539 0.060 Uiso calc R 1 1
C C7A 0.1821(4) 0.2867(4) 0.2825(3) 0.0413(15) Uani d . 1 1
H H7A1 0.1272 0.2523 0.2912 0.050 Uiso calc R 1 1
H H7A2 0.1559 0.3213 0.3090 0.050 Uiso calc R 1 1
C C8A 0.2844(5) 0.2358(4) 0.3148(3) 0.0408(15) Uani d . 1 1
C C9A 0.4048(6) 0.1643(4) 0.3983(4) 0.0524(17) Uani d . 1 1
C C10A 0.4669(6) 0.1237(4) 0.4619(4) 0.068(2) Uani d . 1 1
H H10A 0.4426 0.1252 0.5091 0.081 Uiso calc R 1 1
C C11A 0.5644(7) 0.0817(5) 0.4524(5) 0.079(2) Uani d . 1 1
H H11A 0.6078 0.0546 0.4938 0.095 Uiso calc R 1 1
C C12A 0.6001(6) 0.0785(5) 0.3827(5) 0.075(2) Uani d . 1 1
H H12A 0.6669 0.0490 0.3785 0.091 Uiso calc R 1 1
C C13A 0.5396(6) 0.1179(4) 0.3189(5) 0.066(2) Uani d . 1 1
H H13A 0.5637 0.1147 0.2723 0.080 Uiso calc R 1 1
C C14A 0.4406(5) 0.1627(4) 0.3277(4) 0.0444(15) Uani d . 1 1
C C15A 0.2697(5) 0.3977(4) 0.1865(3) 0.0393(14) Uani d . 1 1
H H15A 0.3316 0.3724 0.2177 0.047 Uiso calc R 1 1
H H15B 0.2300 0.4391 0.2018 0.047 Uiso calc R 1 1
C C16A 0.3081(4) 0.4349(4) 0.1035(3) 0.0374(14) Uani d . 1 1
C C17A 0.3583(4) 0.5257(4) -0.0092(3) 0.0401(15) Uani d . 1 1
C C18A 0.3864(5) 0.5943(4) -0.0725(4) 0.0528(18) Uani d . 1 1
H H18A 0.3756 0.6446 -0.0711 0.063 Uiso calc R 1 1
C C19A 0.4306(5) 0.5836(5) -0.1369(4) 0.0541(18) Uani d . 1 1
H H19A 0.4507 0.6280 -0.1803 0.065 Uiso calc R 1 1
C C20A 0.4465(5) 0.5096(5) -0.1398(4) 0.059(2) Uani d . 1 1
H H20A 0.4766 0.5055 -0.1850 0.071 Uiso calc R 1 1
C C21A 0.4190(5) 0.4410(4) -0.0771(4) 0.0538(18) Uani d . 1 1
H H21A 0.4303 0.3909 -0.0790 0.065 Uiso calc R 1 1
C C22A 0.3730(5) 0.4506(4) -0.0103(3) 0.0441(15) Uani d . 1 1
C C23A 0.0635(5) 0.2186(3) 0.1013(3) 0.0425(15) Uani d . 1 1
H H23A 0.0969 0.2027 0.0606 0.051 Uiso calc R 1 1
H H23B -0.0142 0.2306 0.0964 0.051 Uiso calc R 1 1
C C24A 0.0871(5) 0.1509(3) 0.1782(3) 0.0370(14) Uani d . 1 1
C C25A 0.0710(5) 0.0383(4) 0.2811(3) 0.0427(15) Uani d . 1 1
C C26A 0.0384(6) -0.0314(4) 0.3410(4) 0.0555(18) Uani d . 1 1
H H26A -0.0223 -0.0527 0.3390 0.067 Uiso calc R 1 1
C C27A 0.1001(7) -0.0664(4) 0.4022(4) 0.067(2) Uani d . 1 1
H H27A 0.0812 -0.1132 0.4432 0.081 Uiso calc R 1 1
C C28A 0.1896(7) -0.0355(5) 0.4062(4) 0.068(2) Uani d . 1 1
H H28A 0.2294 -0.0619 0.4495 0.082 Uiso calc R 1 1
C C29A 0.2219(6) 0.0339(4) 0.3473(4) 0.0588(19) Uani d . 1 1
H H29A 0.2827 0.0544 0.3502 0.071 Uiso calc R 1 1
C C30A 0.1604(5) 0.0716(4) 0.2840(3) 0.0406(15) Uani d . 1 1
C C31A 0.1151(5) 0.3471(4) 0.0103(3) 0.0405(14) Uani d . 1 1
H H31A 0.1402 0.3959 0.0049 0.049 Uiso calc R 1 1
H H31B 0.0441 0.3618 -0.0101 0.049 Uiso calc R 1 1
C C32A 0.1927(5) 0.3089(4) -0.0350(3) 0.0399(15) Uani d . 1 1
C C33A 0.2502(5) 0.2615(4) -0.1212(3) 0.0436(16) Uani d . 1 1
C C34A 0.2645(7) 0.2342(4) -0.1798(4) 0.066(2) Uani d . 1 1
H H34A 0.2098 0.2442 -0.2120 0.079 Uiso calc R 1 1
C C35A 0.3646(8) 0.1916(5) -0.1867(5) 0.077(3) Uani d . 1 1
H H35A 0.3769 0.1710 -0.2238 0.093 Uiso calc R 1 1
C C36A 0.4473(6) 0.1787(5) -0.1404(5) 0.069(2) Uani d . 1 1
H H36A 0.5138 0.1502 -0.1475 0.083 Uiso calc R 1 1
C C37A 0.4328(5) 0.2070(4) -0.0844(4) 0.0589(19) Uani d . 1 1
H H37A 0.4891 0.1993 -0.0542 0.071 Uiso calc R 1 1
C C38A 0.3326(5) 0.2470(4) -0.0739(3) 0.0470(16) Uani d . 1 1
N N1A 0.1984(3) 0.3365(3) 0.1996(2) 0.0329(11) Uani d . 1 1
N N2A 0.1062(3) 0.2905(3) 0.0936(2) 0.0356(11) Uani d . 1 1
N N3A 0.3627(4) 0.2091(3) 0.2753(3) 0.0496(14) Uani d . 1 1
N N4A 0.3048(4) 0.2106(3) 0.3888(3) 0.0475(13) Uani d . 1 1
H H4A 0.2632 0.2213 0.4235 0.057 Uiso calc R 1 1
N N5A 0.3399(4) 0.3936(3) 0.0622(3) 0.0418(12) Uani d . 1 1
N N6A 0.3152(4) 0.5140(3) 0.0642(3) 0.0399(12) Uani d . 1 1
H H6A 0.2965 0.5505 0.0814 0.048 Uiso calc R 1 1
N N7A 0.1693(4) 0.1431(3) 0.2178(3) 0.0416(12) Uani d . 1 1
N N8A 0.0262(4) 0.0905(3) 0.2125(3) 0.0441(13) Uani d . 1 1
H H8A -0.0301 0.0852 0.1950 0.053 Uiso calc R 1 1
N N9A 0.2930(4) 0.2771(3) -0.0182(3) 0.0439(13) Uani d . 1 1
N N10A 0.1621(4) 0.3014(3) -0.0957(3) 0.0462(13) Uani d . 1 1
H H10D 0.0996 0.3183 -0.1146 0.055 Uiso calc R 1 1
Pb Pb2 0.172648(17) 0.747523(13) 0.384700(12) 0.03671(8) Uani d . 1 1
C C1B 0.4554(4) 0.6667(4) 0.3638(3) 0.0379(14) Uani d . 1 1
H H1B 0.4740 0.7125 0.3161 0.045 Uiso calc R 1 1
C C2B 0.3942(4) 0.6170(3) 0.3412(3) 0.0364(14) Uani d . 1 1
H H2B 0.3797 0.5694 0.3884 0.044 Uiso calc R 1 1
C C3B 0.4658(5) 0.5861(4) 0.2862(3) 0.0463(16) Uani d . 1 1
H H3B1 0.4262 0.5533 0.2738 0.056 Uiso calc R 1 1
H H3B2 0.4830 0.6315 0.2387 0.056 Uiso calc R 1 1
C C4B 0.5709(5) 0.5362(4) 0.3211(4) 0.0503(17) Uani d . 1 1
H H4B1 0.5543 0.4888 0.3668 0.060 Uiso calc R 1 1
H H4B2 0.6149 0.5183 0.2844 0.060 Uiso calc R 1 1
C C5B 0.6333(5) 0.5852(4) 0.3417(4) 0.0533(18) Uani d . 1 1
H H5B1 0.6557 0.6299 0.2954 0.064 Uiso calc R 1 1
H H5B2 0.6981 0.5520 0.3663 0.064 Uiso calc R 1 1
C C6B 0.5636(4) 0.6171(4) 0.3958(4) 0.0481(16) Uani d . 1 1
H H6B1 0.6041 0.6505 0.4066 0.058 Uiso calc R 1 1
H H6B2 0.5483 0.5719 0.4441 0.058 Uiso calc R 1 1
C C7B 0.3850(5) 0.6437(3) 0.4972(3) 0.0375(14) Uani d . 1 1
H H7B1 0.4581 0.6277 0.5142 0.045 Uiso calc R 1 1
H H7B2 0.3570 0.5959 0.5028 0.045 Uiso calc R 1 1
C C8B 0.3151(5) 0.6802(4) 0.5464(3) 0.0373(14) Uani d . 1 1
C C9B 0.2712(5) 0.7295(4) 0.6326(3) 0.0413(15) Uani d . 1 1
C C10B 0.2678(6) 0.7568(4) 0.6903(4) 0.0565(18) Uani d . 1 1
H H10B 0.3264 0.7449 0.7199 0.068 Uiso calc R 1 1
C C11B 0.1724(6) 0.8022(4) 0.7006(4) 0.063(2) Uani d . 1 1
H H11B 0.1669 0.8235 0.7369 0.076 Uiso calc R 1 1
C C12B 0.0848(6) 0.8169(4) 0.6582(4) 0.0585(19) Uani d . 1 1
H H12B 0.0212 0.8468 0.6677 0.070 Uiso calc R 1 1
C C13B 0.0881(5) 0.7889(4) 0.6024(4) 0.0510(17) Uani d . 1 1
H H13B 0.0279 0.7983 0.5750 0.061 Uiso calc R 1 1
C C14B 0.1852(5) 0.7458(3) 0.5886(3) 0.0387(14) Uani d . 1 1
C C15B 0.4302(5) 0.7746(3) 0.4066(3) 0.0410(15) Uani d . 1 1
H H15C 0.5085 0.7639 0.4082 0.049 Uiso calc R 1 1
H H15D 0.4001 0.7888 0.4489 0.049 Uiso calc R 1 1
C C16B 0.4008(5) 0.8430(4) 0.3324(3) 0.0381(14) Uani d . 1 1
C C17B 0.4123(5) 0.9555(4) 0.2278(4) 0.0447(16) Uani d . 1 1
C C18B 0.4399(6) 1.0254(4) 0.1675(4) 0.0586(19) Uani d . 1 1
H H18B 0.5014 1.0472 0.1671 0.070 Uiso calc R 1 1
C C19B 0.3730(7) 1.0612(4) 0.1085(4) 0.067(2) Uani d . 1 1
H H19B 0.3898 1.1080 0.0666 0.081 Uiso calc R 1 1
C C20B 0.2816(7) 1.0300(4) 0.1094(4) 0.066(2) Uani d . 1 1
H H20B 0.2377 1.0565 0.0682 0.079 Uiso calc R 1 1
C C21B 0.2524(5) 0.9603(4) 0.1694(4) 0.0521(17) Uani d . 1 1
H H21B 0.1905 0.9393 0.1693 0.063 Uiso calc R 1 1
C C22B 0.3200(5) 0.9227(4) 0.2304(3) 0.0410(15) Uani d . 1 1
C C23B 0.2950(5) 0.7147(4) 0.2284(3) 0.0415(15) Uani d . 1 1
H H23C 0.3187 0.6831 0.1986 0.050 Uiso calc R 1 1
H H23D 0.3497 0.7492 0.2197 0.050 Uiso calc R 1 1
C C24B 0.1909(5) 0.7653(4) 0.2016(3) 0.0436(15) Uani d . 1 1
C C25B 0.0691(6) 0.8424(4) 0.1206(4) 0.0494(17) Uani d . 1 1
C C26B 0.0058(7) 0.8873(5) 0.0583(4) 0.075(2) Uani d . 1 1
H H26B 0.0296 0.8910 0.0091 0.089 Uiso calc R 1 1
C C27B -0.0919(7) 0.9254(5) 0.0723(5) 0.081(3) Uani d . 1 1
H H27B -0.1352 0.9568 0.0315 0.097 Uiso calc R 1 1
C C28B -0.1297(6) 0.9190(5) 0.1465(5) 0.075(2) Uani d . 1 1
H H28B -0.1973 0.9460 0.1538 0.090 Uiso calc R 1 1
C C29B -0.0690(5) 0.8738(4) 0.2078(4) 0.0607(19) Uani d . 1 1
H H29B -0.0943 0.8693 0.2570 0.073 Uiso calc R 1 1
C C30B 0.0327(5) 0.8342(4) 0.1948(4) 0.0487(16) Uani d . 1 1
C C31B 0.2142(5) 0.5989(3) 0.3240(3) 0.0378(14) Uani d . 1 1
H H31C 0.2528 0.5589 0.3064 0.045 Uiso calc R 1 1
H H31D 0.1505 0.6246 0.2948 0.045 Uiso calc R 1 1
C C32B 0.1804(4) 0.5590(4) 0.4072(3) 0.0375(14) Uani d . 1 1
C C33B 0.1377(4) 0.4662(4) 0.5217(3) 0.0387(14) Uani d . 1 1
C C34B 0.1160(5) 0.3953(4) 0.5852(4) 0.0478(16) Uani d . 1 1
H H34B 0.1270 0.3454 0.5828 0.057 Uiso calc R 1 1
C C35B 0.0772(5) 0.4049(4) 0.6514(4) 0.0480(16) Uani d . 1 1
H H35B 0.0614 0.3596 0.6955 0.058 Uiso calc R 1 1
C C36B 0.0608(5) 0.4786(4) 0.6554(4) 0.0514(17) Uani d . 1 1
H H36B 0.0337 0.4816 0.7016 0.062 Uiso calc R 1 1
C C37B 0.0834(5) 0.5474(4) 0.5928(3) 0.0468(16) Uani d . 1 1
H H37B 0.0724 0.5970 0.5958 0.056 Uiso calc R 1 1
C C38B 0.1235(4) 0.5406(4) 0.5244(3) 0.0375(14) Uani d . 1 1
N N1B 0.3879(4) 0.7014(3) 0.4154(2) 0.0348(11) Uani d . 1 1
N N2B 0.2853(4) 0.6599(3) 0.3109(2) 0.0343(11) Uani d . 1 1
N N3B 0.2146(4) 0.7141(3) 0.5338(3) 0.0400(12) Uani d . 1 1
N N4B 0.3540(4) 0.6876(3) 0.6046(3) 0.0388(12) Uani d . 1 1
H H4B 0.4180 0.6697 0.6209 0.047 Uiso calc R 1 1
N N5B 0.3156(4) 0.8509(3) 0.2963(3) 0.0416(12) Uani d . 1 1
N N6B 0.4624(4) 0.9034(3) 0.2947(3) 0.0423(12) Uani d . 1 1
H H6B 0.5211 0.9086 0.3094 0.051 Uiso calc R 1 1
N N7B 0.1109(4) 0.7846(3) 0.2456(3) 0.0436(13) Uani d . 1 1
N N8B 0.1702(4) 0.7982(3) 0.1266(3) 0.0488(14) Uani d . 1 1
H H8B 0.2123 0.7924 0.0895 0.059 Uiso calc R 1 1
N N9B 0.1515(4) 0.5989(3) 0.4516(3) 0.0379(12) Uani d . 1 1
N N10B 0.1746(4) 0.4802(3) 0.4461(3) 0.0388(12) Uani d . 1 1
H H10C 0.1907 0.4445 0.4277 0.047 Uiso calc R 1 1
N N1 0.1213(5) 0.6318(4) 0.1254(3) 0.0542(15) Uani d . 1 1
O O1 0.1118(4) 0.6597(4) 0.0550(3) 0.101(2) Uani d . 1 1
O O2 0.0413(4) 0.6359(3) 0.1681(3) 0.0799(16) Uani d . 1 1
O O3 0.2134(4) 0.6034(3) 0.1498(3) 0.0723(15) Uani d . 1 1
N N2 0.3698(5) 0.3788(3) 0.3680(3) 0.0503(14) Uani d . 1 1
O O4 0.4432(4) 0.3665(3) 0.3234(3) 0.0667(14) Uani d . 1 1
O O5 0.2748(4) 0.4021(3) 0.3498(3) 0.0573(12) Uani d . 1 1
O O6 0.3909(5) 0.3666(5) 0.4328(3) 0.113(2) Uani d . 1 1
N N3 -0.1203(6) 0.7786(4) 0.4582(5) 0.0734(19) Uani d . 1 1
O O7 -0.0864(7) 0.7406(5) 0.5206(4) 0.156(3) Uani d . 1 1
O O8 -0.0624(5) 0.7890(4) 0.4006(4) 0.094(2) Uani d . 1 1
O O9 -0.2157(5) 0.8032(5) 0.4581(4) 0.138(3) Uani d . 1 1
N N4 0.7687(6) 0.0921(6) 0.1731(5) 0.089(2) Uani d . 1 1
O O10 0.6772(5) 0.0942(5) 0.1534(4) 0.139(3) Uani d . 1 1
O O11 0.8327(5) 0.1368(5) 0.1286(4) 0.119(3) Uani d . 1 1
O O12 0.7956(6) 0.0428(4) 0.2372(4) 0.107(2) Uani d . 1 1
O O1A 0.5342(10) 0.2224(8) 0.0922(9) 0.143(6) Uani d P 0.50 1
H H1O 0.5450 0.2458 0.0441 0.214 Uiso d R 0.5 1
H H2O 0.5794 0.1814 0.1127 0.214 Uiso d R 0.5 1
O O13 0.7056(3) 0.2379(3) -0.0076(2) 0.141(3) Uani d . 1 1
H H3O 0.7054 0.1879 0.0174 0.211 Uiso d R 1 1
H H4O 0.7365 0.2741 -0.0068 0.211 Uiso d R 1 1
O O14 0.6727(3) 0.9059(3) 0.3234(2) 0.0883(17) Uani d R 1 1
H H5O 0.7052 0.8754 0.3632 0.132 Uiso d R 1 1
H H6O 0.7074 0.9452 0.2984 0.132 Uiso d R 1 1

loop_
_atom_site_aniso_label
_atom_site_aniso_U_11
_atom_site_aniso_U_22
_atom_site_aniso_U_33
_atom_site_aniso_U_12
_atom_site_aniso_U_13
_atom_site_aniso_U_23
Pb1 0.03274(13) 0.04629(16) 0.04183(14) -0.00123(11) -0.00493(10) -0.02312(12)
C1A 0.029(3) 0.046(4) 0.039(3) 0.001(3) -0.003(3) -0.023(3)
C2A 0.032(3) 0.042(4) 0.039(3) -0.001(3) -0.008(3) -0.022(3)
C3A 0.042(4) 0.055(4) 0.049(4) 0.001(3) -0.005(3) -0.032(3)
C4A 0.048(4) 0.059(5) 0.059(4) 0.008(3) -0.009(3) -0.031(4)
C5A 0.037(4) 0.062(5) 0.064(4) 0.008(3) -0.008(3) -0.031(4)
C6A 0.041(4) 0.061(5) 0.052(4) 0.004(3) -0.012(3) -0.029(4)
C7A 0.036(3) 0.055(4) 0.036(3) -0.010(3) -0.002(3) -0.021(3)
C8A 0.040(3) 0.047(4) 0.039(3) -0.007(3) -0.006(3) -0.020(3)
C9A 0.057(4) 0.044(4) 0.050(4) -0.004(3) -0.018(3) -0.010(3)
C10A 0.072(5) 0.066(5) 0.055(5) -0.004(4) -0.025(4) -0.011(4)
C11A 0.072(6) 0.073(6) 0.081(6) -0.003(5) -0.039(5) -0.013(5)
C12A 0.052(5) 0.059(5) 0.103(7) 0.007(4) -0.033(5) -0.019(5)
C13A 0.051(4) 0.066(5) 0.081(5) -0.003(4) -0.006(4) -0.031(4)
C14A 0.038(4) 0.045(4) 0.053(4) -0.003(3) -0.011(3) -0.021(3)
C15A 0.040(3) 0.049(4) 0.035(3) -0.007(3) -0.006(3) -0.022(3)
C16A 0.031(3) 0.047(4) 0.043(4) -0.008(3) -0.006(3) -0.025(3)
C17A 0.028(3) 0.053(4) 0.039(4) -0.008(3) -0.006(3) -0.016(3)
C18A 0.040(4) 0.057(5) 0.050(4) -0.005(3) -0.011(3) -0.010(4)
C19A 0.041(4) 0.076(5) 0.040(4) -0.015(4) -0.004(3) -0.017(4)
C20A 0.044(4) 0.089(6) 0.052(4) -0.021(4) 0.008(3) -0.036(4)
C21A 0.045(4) 0.070(5) 0.054(4) -0.013(4) 0.007(3) -0.034(4)
C22A 0.035(3) 0.055(4) 0.043(4) -0.008(3) -0.006(3) -0.019(3)
C23A 0.046(4) 0.044(4) 0.041(4) -0.011(3) -0.005(3) -0.019(3)
C24A 0.038(3) 0.036(4) 0.042(4) -0.004(3) -0.003(3) -0.021(3)
C25A 0.047(4) 0.037(4) 0.043(4) -0.002(3) -0.002(3) -0.018(3)
C26A 0.062(5) 0.038(4) 0.063(5) -0.010(3) -0.005(4) -0.016(4)
C27A 0.089(6) 0.043(4) 0.064(5) -0.007(4) -0.010(5) -0.016(4)
C28A 0.082(6) 0.057(5) 0.057(5) 0.007(4) -0.027(4) -0.016(4)
C29A 0.063(5) 0.050(5) 0.062(5) 0.007(4) -0.022(4) -0.022(4)
C30A 0.037(3) 0.041(4) 0.043(4) 0.003(3) -0.002(3) -0.020(3)
C31A 0.043(4) 0.043(4) 0.032(3) -0.004(3) -0.004(3) -0.014(3)
C32A 0.051(4) 0.040(4) 0.028(3) -0.007(3) -0.003(3) -0.012(3)
C33A 0.056(4) 0.040(4) 0.031(3) -0.012(3) 0.009(3) -0.012(3)
C34A 0.086(6) 0.071(5) 0.053(4) -0.020(5) 0.011(4) -0.038(4)
C35A 0.104(7) 0.067(6) 0.071(6) -0.027(5) 0.036(5) -0.045(5)
C36A 0.064(5) 0.063(5) 0.080(6) -0.010(4) 0.026(5) -0.038(5)
C37A 0.051(4) 0.056(5) 0.064(5) -0.005(4) 0.009(4) -0.024(4)
C38A 0.053(4) 0.047(4) 0.038(4) -0.006(3) 0.006(3) -0.018(3)
N1A 0.031(2) 0.038(3) 0.030(3) -0.003(2) -0.006(2) -0.014(2)
N2A 0.033(3) 0.046(3) 0.032(3) -0.002(2) -0.005(2) -0.021(2)
N3A 0.042(3) 0.059(4) 0.052(3) 0.008(3) -0.015(3) -0.029(3)
N4A 0.048(3) 0.060(4) 0.032(3) -0.004(3) -0.007(2) -0.016(3)
N5A 0.041(3) 0.049(3) 0.044(3) -0.013(2) 0.002(2) -0.026(3)
N6A 0.036(3) 0.045(3) 0.044(3) -0.006(2) -0.005(2) -0.024(3)
N7A 0.037(3) 0.044(3) 0.043(3) -0.003(2) -0.005(2) -0.017(3)
N8A 0.041(3) 0.046(3) 0.052(3) -0.008(3) -0.003(3) -0.026(3)
N9A 0.043(3) 0.050(3) 0.038(3) -0.002(3) 0.001(2) -0.020(3)
N10A 0.049(3) 0.055(4) 0.038(3) -0.003(3) -0.006(2) -0.022(3)
Pb2 0.03524(13) 0.04008(15) 0.03724(14) -0.00111(11) -0.00663(10) -0.01866(11)
C1B 0.033(3) 0.044(4) 0.042(3) -0.002(3) -0.002(3) -0.024(3)
C2B 0.031(3) 0.041(4) 0.037(3) 0.002(3) -0.007(3) -0.017(3)
C3B 0.040(4) 0.059(4) 0.050(4) 0.001(3) -0.004(3) -0.035(3)
C4B 0.048(4) 0.056(4) 0.050(4) 0.008(3) -0.006(3) -0.030(3)
C5B 0.031(3) 0.068(5) 0.057(4) 0.008(3) -0.004(3) -0.028(4)
C6B 0.032(3) 0.064(5) 0.058(4) 0.000(3) -0.009(3) -0.035(4)
C7B 0.042(3) 0.038(4) 0.034(3) -0.001(3) -0.010(3) -0.016(3)
C8B 0.043(4) 0.044(4) 0.025(3) -0.002(3) -0.003(3) -0.016(3)
C9B 0.045(4) 0.047(4) 0.037(3) -0.010(3) 0.002(3) -0.022(3)
C10B 0.066(5) 0.068(5) 0.044(4) -0.017(4) -0.001(4) -0.030(4)
C11B 0.075(5) 0.071(5) 0.061(5) -0.018(4) 0.008(4) -0.045(4)
C12B 0.053(4) 0.058(5) 0.069(5) -0.007(4) 0.014(4) -0.036(4)
C13B 0.043(4) 0.060(5) 0.045(4) -0.001(3) -0.005(3) -0.020(3)
C14B 0.046(4) 0.037(4) 0.030(3) -0.007(3) 0.004(3) -0.011(3)
C15B 0.035(3) 0.047(4) 0.046(4) -0.004(3) -0.009(3) -0.022(3)
C16B 0.041(3) 0.038(4) 0.040(3) -0.005(3) -0.001(3) -0.022(3)
C17B 0.047(4) 0.043(4) 0.047(4) 0.001(3) 0.005(3) -0.026(3)
C18B 0.065(5) 0.043(4) 0.061(5) -0.013(4) 0.001(4) -0.015(4)
C19B 0.095(6) 0.042(4) 0.050(5) -0.009(4) 0.003(4) -0.007(4)
C20B 0.087(6) 0.049(5) 0.050(5) 0.008(4) -0.021(4) -0.012(4)
C21B 0.057(4) 0.048(4) 0.052(4) -0.004(3) -0.008(3) -0.021(4)
C22B 0.042(4) 0.036(4) 0.044(4) 0.005(3) -0.005(3) -0.019(3)
C23B 0.044(4) 0.044(4) 0.037(3) -0.005(3) -0.001(3) -0.019(3)
C24B 0.047(4) 0.044(4) 0.041(4) -0.011(3) -0.007(3) -0.016(3)
C25B 0.065(5) 0.038(4) 0.043(4) -0.012(3) -0.014(3) -0.010(3)
C26B 0.088(6) 0.073(6) 0.048(4) -0.002(5) -0.030(4) -0.007(4)
C27B 0.077(6) 0.066(6) 0.087(7) 0.005(5) -0.050(5) -0.012(5)
C28B 0.065(5) 0.062(5) 0.102(7) 0.003(4) -0.037(5) -0.034(5)
C29B 0.055(4) 0.061(5) 0.074(5) 0.011(4) -0.027(4) -0.036(4)
C30B 0.044(4) 0.046(4) 0.055(4) 0.000(3) -0.022(3) -0.017(3)
C31B 0.038(3) 0.046(4) 0.033(3) -0.007(3) -0.005(3) -0.019(3)
C32B 0.029(3) 0.054(4) 0.036(3) -0.009(3) -0.003(3) -0.023(3)
C33B 0.034(3) 0.051(4) 0.037(3) -0.009(3) -0.003(3) -0.022(3)
C34B 0.050(4) 0.044(4) 0.050(4) -0.010(3) -0.006(3) -0.019(3)
C35B 0.041(4) 0.054(4) 0.042(4) -0.013(3) -0.005(3) -0.011(3)
C36B 0.046(4) 0.071(5) 0.039(4) -0.013(4) 0.005(3) -0.025(4)
C37B 0.051(4) 0.047(4) 0.048(4) -0.002(3) 0.000(3) -0.028(3)
C38B 0.033(3) 0.048(4) 0.034(3) -0.007(3) -0.003(3) -0.019(3)
N1B 0.037(3) 0.037(3) 0.033(3) -0.002(2) -0.009(2) -0.017(2)
N2B 0.033(3) 0.044(3) 0.032(3) -0.004(2) -0.006(2) -0.020(2)
N3B 0.039(3) 0.048(3) 0.038(3) -0.005(2) -0.004(2) -0.023(3)
N4B 0.036(3) 0.050(3) 0.036(3) -0.002(2) -0.009(2) -0.022(2)
N5B 0.041(3) 0.039(3) 0.048(3) -0.007(2) -0.006(2) -0.020(3)
N6B 0.034(3) 0.041(3) 0.056(3) -0.006(2) -0.004(3) -0.024(3)
N7B 0.042(3) 0.055(4) 0.039(3) -0.004(3) -0.011(2) -0.023(3)
N8B 0.055(4) 0.053(4) 0.030(3) -0.006(3) -0.009(3) -0.009(3)
N9B 0.042(3) 0.042(3) 0.036(3) -0.003(2) -0.003(2) -0.022(2)
N10B 0.043(3) 0.038(3) 0.041(3) -0.009(2) -0.005(2) -0.020(2)
N1 0.061(4) 0.065(4) 0.049(4) -0.004(3) -0.010(3) -0.034(3)
O1 0.077(4) 0.175(7) 0.055(3) -0.004(4) -0.016(3) -0.053(4)
O2 0.065(3) 0.106(5) 0.062(3) -0.005(3) 0.004(3) -0.033(3)
O3 0.064(3) 0.087(4) 0.084(4) 0.017(3) -0.031(3) -0.055(3)
N2 0.049(4) 0.057(4) 0.055(4) 0.001(3) -0.014(3) -0.032(3)
O4 0.050(3) 0.098(4) 0.057(3) -0.002(3) -0.001(2) -0.041(3)
O5 0.049(3) 0.071(3) 0.068(3) 0.010(2) -0.022(2) -0.046(3)
O6 0.073(4) 0.211(8) 0.085(4) 0.017(4) -0.032(3) -0.097(5)
N3 0.073(5) 0.071(5) 0.080(5) -0.013(4) -0.017(5) -0.030(4)
O7 0.202(9) 0.145(7) 0.112(6) 0.024(6) -0.079(6) -0.044(5)
O8 0.070(4) 0.108(5) 0.097(5) -0.026(3) 0.031(4) -0.041(4)
O9 0.071(4) 0.239(9) 0.093(5) 0.015(5) 0.002(4) -0.074(6)
N4 0.058(5) 0.136(8) 0.108(7) -0.019(5) -0.004(5) -0.083(6)
O10 0.063(4) 0.219(9) 0.176(7) -0.033(5) -0.022(5) -0.109(7)
O11 0.080(5) 0.163(7) 0.114(5) -0.053(5) -0.006(4) -0.044(5)
O12 0.110(5) 0.119(6) 0.110(5) -0.030(5) -0.015(4) -0.058(5)
O1A 0.088(10) 0.103(11) 0.192(15) -0.012(8) -0.007(10) -0.020(10)
O13 0.180(7) 0.134(6) 0.092(5) -0.020(5) 0.043(5) -0.048(5)
O14 0.062(3) 0.102(5) 0.106(4) -0.010(3) -0.020(3) -0.044(4)

loop_
_atom_type_symbol
_atom_type_description
_atom_type_scat_dispersion_real
_atom_type_scat_dispersion_imag
_atom_type_scat_source
C C 0.0033 0.0016 'International Tables Vol C Tables 4.2.6.8 and 6.1.1.4'
H H 0.0000 0.0000 'International Tables Vol C Tables 4.2.6.8 and 6.1.1.4'
N N 0.0061 0.0033 'International Tables Vol C Tables 4.2.6.8 and 6.1.1.4'
O O 0.0106 0.0060 'International Tables Vol C Tables 4.2.6.8 and 6.1.1.4'
Pb Pb -3.3944 10.1111 'International Tables Vol C Tables 4.2.6.8 and 6.1.1.4'

loop_
_geom_angle_atom_site_label_1
_geom_angle_atom_site_label_2
_geom_angle_atom_site_label_3
_geom_angle
N5A Pb1 N1A 66.76(14)
N5A Pb1 N3A 102.37(16)
N1A Pb1 N3A 65.63(14)
N5A Pb1 N7A 145.68(15)
N1A Pb1 N7A 84.46(14)
N3A Pb1 N7A 80.78(16)
N5A Pb1 N2A 86.97(15)
N1A Pb1 N2A 68.01(13)
N3A Pb1 N2A 123.54(14)
N7A Pb1 N2A 64.27(14)
N5A Pb1 O1A 80.8(3)
N1A Pb1 O1A 130.9(3)
N3A Pb1 O1A 88.2(3)
N7A Pb1 O1A 133.5(3)
N2A Pb1 O1A 147.9(3)
N2A C1A C2A 113.2(4)
N2A C1A C6A 113.5(4)
C2A C1A C6A 110.4(5)
N2A C1A H1A 106.4
C2A C1A H1A 106.4
C6A C1A H1A 106.4
N1A C2A C1A 113.6(5)
N1A C2A C3A 112.5(4)
C1A C2A C3A 110.7(5)
N1A C2A H2A 106.5
C1A C2A H2A 106.5
C3A C2A H2A 106.5
C4A C3A C2A 111.8(5)
C4A C3A H3A1 109.2
C2A C3A H3A1 109.2
C4A C3A H3A2 109.2
C2A C3A H3A2 109.2
H3A1 C3A H3A2 107.9
C5A C4A C3A 110.1(5)
C5A C4A H4A1 109.6
C3A C4A H4A1 109.6
C5A C4A H4A2 109.6
C3A C4A H4A2 109.6
H4A1 C4A H4A2 108.2
C4A C5A C6A 111.0(5)
C4A C5A H5A1 109.4
C6A C5A H5A1 109.4
C4A C5A H5A2 109.4
C6A C5A H5A2 109.4
H5A1 C5A H5A2 108.0
C1A C6A C5A 112.8(5)
C1A C6A H6A1 109.0
C5A C6A H6A1 109.0
C1A C6A H6A2 109.0
C5A C6A H6A2 109.0
H6A1 C6A H6A2 107.8
N1A C7A C8A 111.5(5)
N1A C7A H7A1 109.3
C8A C7A H7A1 109.3
N1A C7A H7A2 109.3
C8A C7A H7A2 109.3
H7A1 C7A H7A2 108.0
N3A C8A N4A 113.0(5)
N3A C8A C7A 124.2(5)
N4A C8A C7A 122.8(5)
N4A C9A C14A 106.3(5)
N4A C9A C10A 132.2(7)
C14A C9A C10A 121.5(7)
C11A C10A C9A 117.7(7)
C11A C10A H10A 121.2
C9A C10A H10A 121.2
C10A C11A C12A 121.3(7)
C10A C11A H11A 119.3
C12A C11A H11A 119.3
C11A C12A C13A 122.1(7)
C11A C12A H12A 118.9
C13A C12A H12A 118.9
C12A C13A C14A 116.8(7)
C12A C13A H13A 121.6
C14A C13A H13A 121.6
C9A C14A N3A 108.6(5)
C9A C14A C13A 120.5(6)
N3A C14A C13A 130.9(6)
N1A C15A C16A 109.8(4)
N1A C15A H15A 109.7
C16A C15A H15A 109.7
N1A C15A H15B 109.7
C16A C15A H15B 109.7
H15A C15A H15B 108.2
N5A C16A N6A 113.3(5)
N5A C16A C15A 123.4(6)
N6A C16A C15A 123.3(5)
N6A C17A C22A 105.5(5)
N6A C17A C18A 131.8(6)
C22A C17A C18A 122.7(6)
C19A C18A C17A 116.3(7)
C19A C18A H18A 121.9
C17A C18A H18A 121.9
C18A C19A C20A 122.4(7)
C18A C19A H19A 118.8
C20A C19A H19A 118.8
C19A C20A C21A 121.8(6)
C19A C20A H20A 119.1
C21A C20A H20A 119.1
C20A C21A C22A 116.8(7)
C20A C21A H21A 121.6
C22A C21A H21A 121.6
C17A C22A N5A 109.4(5)
C17A C22A C21A 120.0(6)
N5A C22A C21A 130.6(6)
N2A C23A C24A 109.9(5)
N2A C23A H23A 109.7
C24A C23A H23A 109.7
N2A C23A H23B 109.7
C24A C23A H23B 109.7
H23A C23A H23B 108.2
N7A C24A N8A 113.5(5)
N7A C24A C23A 124.5(5)
N8A C24A C23A 122.0(5)
N8A C25A C30A 105.5(5)
N8A C25A C26A 131.9(6)
C30A C25A C26A 122.6(6)
C27A C26A C25A 116.1(7)
C27A C26A H26A 121.9
C25A C26A H26A 121.9
C26A C27A C28A 122.6(7)
C26A C27A H27A 118.7
C28A C27A H27A 118.7
C27A C28A C29A 121.6(7)
C27A C28A H28A 119.2
C29A C28A H28A 119.2
C28A C29A C30A 117.5(7)
C28A C29A H29A 121.3
C30A C29A H29A 121.3
C29A C30A C25A 119.6(6)
C29A C30A N7A 131.0(6)
C25A C30A N7A 109.4(5)
N2A C31A C32A 110.9(5)
N2A C31A H31A 109.5
C32A C31A H31A 109.5
N2A C31A H31B 109.5
C32A C31A H31B 109.5
H31A C31A H31B 108.1
N9A C32A N10A 113.9(5)
N9A C32A C31A 124.3(5)
N10A C32A C31A 121.8(5)
N10A C33A C38A 106.4(5)
N10A C33A C34A 131.9(7)
C38A C33A C34A 121.6(6)
C35A C34A C33A 116.0(7)
C35A C34A H34A 122.0
C33A C34A H34A 122.0
C34A C35A C36A 122.3(7)
C34A C35A H35A 118.9
C36A C35A H35A 118.9
C37A C36A C35A 121.1(7)
C37A C36A H36A 119.5
C35A C36A H36A 119.5
C36A C37A C38A 118.2(7)
C36A C37A H37A 120.9
C38A C37A H37A 120.9
C37A C38A C33A 120.8(6)
C37A C38A N9A 130.3(6)
C33A C38A N9A 108.8(5)
C7A N1A C15A 109.7(4)
C7A N1A C2A 112.5(4)
C15A N1A C2A 108.0(4)
C7A N1A Pb1 107.6(3)
C15A N1A Pb1 104.9(3)
C2A N1A Pb1 113.8(3)
C23A N2A C31A 109.0(4)
C23A N2A C1A 110.5(4)
C31A N2A C1A 111.4(4)
C23A N2A Pb1 107.0(3)
C31A N2A Pb1 105.7(3)
C1A N2A Pb1 113.0(3)
C8A N3A C14A 105.2(5)
C8A N3A Pb1 112.2(4)
C14A N3A Pb1 141.9(4)
C8A N4A C9A 106.8(5)
C8A N4A H4A 126.6
C9A N4A H4A 126.6
C16A N5A C22A 104.7(5)
C16A N5A Pb1 112.4(4)
C22A N5A Pb1 142.7(4)
C16A N6A C17A 107.1(5)
C16A N6A H6A 126.4
C17A N6A H6A 126.4
C24A N7A C30A 104.6(5)
C24A N7A Pb1 112.4(4)
C30A N7A Pb1 141.2(4)
C24A N8A C25A 107.0(5)
C24A N8A H8A 126.5
C25A N8A H8A 126.5
C32A N9A C38A 104.4(5)
C32A N10A C33A 106.5(5)
C32A N10A H10D 126.8
C33A N10A H10D 126.8
N9B Pb2 N7B 100.93(15)
N9B Pb2 N2B 66.41(14)
N7B Pb2 N2B 64.53(14)
N9B Pb2 N5B 142.51(14)
N7B Pb2 N5B 80.04(15)
N2B Pb2 N5B 81.07(14)
N9B Pb2 N1B 86.72(14)
N7B Pb2 N1B 120.68(14)
N2B Pb2 N1B 65.68(13)
N5B Pb2 N1B 62.26(14)
N9B Pb2 N3B 79.50(14)
N7B Pb2 N3B 173.95(14)
N2B Pb2 N3B 120.70(14)
N5B Pb2 N3B 103.35(14)
N1B Pb2 N3B 65.33(13)
N9B Pb2 O8 90.00(16)
N7B Pb2 O8 76.64(17)
N2B Pb2 O8 127.97(16)
N5B Pb2 O8 125.86(16)
N1B Pb2 O8 162.66(16)
N3B Pb2 O8 97.35(16)
N1B C1B C2B 113.1(4)
N1B C1B C6B 114.0(5)
C2B C1B C6B 109.6(5)
N1B C1B H1B 106.5
C2B C1B H1B 106.5
C6B C1B H1B 106.5
N2B C2B C1B 113.5(5)
N2B C2B C3B 112.6(4)
C1B C2B C3B 110.6(5)
N2B C2B H2B 106.5
C1B C2B H2B 106.5
C3B C2B H2B 106.5
C4B C3B C2B 111.7(5)
C4B C3B H3B1 109.3
C2B C3B H3B1 109.3
C4B C3B H3B2 109.3
C2B C3B H3B2 109.3
H3B1 C3B H3B2 107.9
C5B C4B C3B 110.4(5)
C5B C4B H4B1 109.6
C3B C4B H4B1 109.6
C5B C4B H4B2 109.6
C3B C4B H4B2 109.6
H4B1 C4B H4B2 108.1
C4B C5B C6B 110.1(5)
C4B C5B H5B1 109.6
C6B C5B H5B1 109.6
C4B C5B H5B2 109.6
C6B C5B H5B2 109.6
H5B1 C5B H5B2 108.1
C5B C6B C1B 113.6(5)
C5B C6B H6B1 108.8
C1B C6B H6B1 108.8
C5B C6B H6B2 108.8
C1B C6B H6B2 108.8
H6B1 C6B H6B2 107.7
N1B C7B C8B 111.1(5)
N1B C7B H7B1 109.4
C8B C7B H7B1 109.4
N1B C7B H7B2 109.4
C8B C7B H7B2 109.4
H7B1 C7B H7B2 108.0
N3B C8B N4B 113.4(5)
N3B C8B C7B 124.2(5)
N4B C8B C7B 122.2(5)
N4B C9B C14B 105.9(5)
N4B C9B C10B 131.0(6)
C14B C9B C10B 123.0(6)
C11B C10B C9B 115.9(6)
C11B C10B H10B 122.1
C9B C10B H10B 122.1
C10B C11B C12B 121.4(6)
C10B C11B H11B 119.3
C12B C11B H11B 119.3
C13B C12B C11B 122.4(6)
C13B C12B H12B 118.8
C11B C12B H12B 118.8
C12B C13B C14B 117.2(6)
C12B C13B H13B 121.4
C14B C13B H13B 121.4
C9B C14B C13B 120.0(6)
C9B C14B N3B 109.7(5)
C13B C14B N3B 130.2(6)
N1B C15B C16B 110.6(5)
N1B C15B H15C 109.5
C16B C15B H15C 109.5
N1B C15B H15D 109.5
C16B C15B H15D 109.5
H15C C15B H15D 108.1
N5B C16B N6B 113.2(5)
N5B C16B C15B 124.6(5)
N6B C16B C15B 122.2(5)
C18B C17B C22B 122.6(6)
C18B C17B N6B 132.1(6)
C22B C17B N6B 105.3(5)
C19B C18B C17B 117.0(7)
C19B C18B H18B 121.5
C17B C18B H18B 121.5
C18B C19B C20B 121.6(7)
C18B C19B H19B 119.2
C20B C19B H19B 119.2
C19B C20B C21B 122.1(7)
C19B C20B H20B 118.9
C21B C20B H20B 118.9
C20B C21B C22B 117.1(7)
C20B C21B H21B 121.5
C22B C21B H21B 121.5
C17B C22B N5B 109.6(5)
C17B C22B C21B 119.6(6)
N5B C22B C21B 130.7(6)
N2B C23B C24B 111.9(5)
N2B C23B H23C 109.2
C24B C23B H23C 109.2
N2B C23B H23D 109.2
C24B C23B H23D 109.2
H23C C23B H23D 107.9
N7B C24B N8B 113.2(6)
N7B C24B C23B 125.5(5)
N8B C24B C23B 121.3(6)
N8B C25B C30B 105.9(5)
N8B C25B C26B 132.3(7)
C30B C25B C26B 121.8(7)
C27B C26B C25B 117.2(7)
C27B C26B H26B 121.4
C25B C26B H26B 121.4
C26B C27B C28B 122.0(7)
C26B C27B H27B 119.0
C28B C27B H27B 119.0
C29B C28B C27B 121.0(8)
C29B C28B H28B 119.5
C27B C28B H28B 119.5
C28B C29B C30B 118.2(7)
C28B C29B H29B 120.9
C30B C29B H29B 120.9
C25B C30B N7B 109.5(6)
C25B C30B C29B 119.8(6)
N7B C30B C29B 130.7(6)
N2B C31B C32B 109.9(4)
N2B C31B H31C 109.7
C32B C31B H31C 109.7
N2B C31B H31D 109.7
C32B C31B H31D 109.7
H31C C31B H31D 108.2
N9B C32B N10B 112.2(5)
N9B C32B C31B 123.1(5)
N10B C32B C31B 124.7(5)
C38B C33B N10B 105.5(5)
C38B C33B C34B 123.4(5)
N10B C33B C34B 131.1(6)
C35B C34B C33B 114.8(6)
C35B C34B H34B 122.6
C33B C34B H34B 122.6
C34B C35B C36B 123.0(6)
C34B C35B H35B 118.5
C36B C35B H35B 118.5
C37B C36B C35B 121.5(6)
C37B C36B H36B 119.3
C35B C36B H36B 119.3
C36B C37B C38B 117.7(6)
C36B C37B H37B 121.2
C38B C37B H37B 121.2
C33B C38B C37B 119.7(6)
C33B C38B N9B 109.2(5)
C37B C38B N9B 131.1(6)
C15B N1B C7B 109.6(4)
C15B N1B C1B 109.5(4)
C7B N1B C1B 112.8(4)
C15B N1B Pb2 106.2(3)
C7B N1B Pb2 103.9(3)
C1B N1B Pb2 114.5(3)
C23B N2B C31B 110.3(4)
C23B N2B C2B 112.0(4)
C31B N2B C2B 108.7(4)
C23B N2B Pb2 106.9(3)
C31B N2B Pb2 103.5(3)
C2B N2B Pb2 115.0(3)
C8B N3B C14B 104.4(5)
C8B N3B Pb2 109.8(3)
C14B N3B Pb2 139.7(4)
C8B N4B C9B 106.5(5)
C8B N4B H4B 126.7
C9B N4B H4B 126.7
C16B N5B C22B 105.1(5)
C16B N5B Pb2 112.7(4)
C22B N5B Pb2 140.2(4)
C16B N6B C17B 106.7(5)
C16B N6B H6B 126.6
C17B N6B H6B 126.6
C24B N7B C30B 104.5(5)
C24B N7B Pb2 111.7(4)
C30B N7B Pb2 141.4(4)
C24B N8B C25B 107.0(5)
C24B N8B H8B 126.5
C25B N8B H8B 126.5
C32B N9B C38B 105.2(5)
C32B N9B Pb2 114.4(4)
C38B N9B Pb2 140.3(4)
C32B N10B C33B 107.8(5)
C32B N10B H10C 126.1
C33B N10B H10C 126.1
O2 N1 O1 119.1(6)
O2 N1 O3 122.0(6)
O1 N1 O3 118.8(6)
O4 N2 O6 119.1(6)
O4 N2 O5 121.8(5)
O6 N2 O5 119.0(6)
O7 N3 O8 121.4(9)
O7 N3 O9 115.1(9)
O8 N3 O9 123.5(8)
O11 N4 O12 119.9(8)
O11 N4 O10 120.8(10)
O12 N4 O10 119.2(10)
H1O O1A H2O 113.6
H3O O13 H4O 137.6
H5O O14 H6O 108.0

loop_
_geom_bond_atom_site_label_1
_geom_bond_atom_site_label_2
_geom_bond_distance
Pb1 N5A 2.596(5)
Pb1 N1A 2.623(4)
Pb1 N3A 2.627(5)
Pb1 N7A 2.629(5)
Pb1 N2A 2.671(4)
Pb1 O1A 2.836(13)
C1A N2A 1.513(7)
C1A C2A 1.512(7)
C1A C6A 1.524(7)
C1A H1A 0.9800
C2A N1A 1.512(6)
C2A C3A 1.530(7)
C2A H2A 0.9800
C3A C4A 1.509(8)
C3A H3A1 0.9700
C3A H3A2 0.9700
C4A C5A 1.487(9)
C4A H4A1 0.9700
C4A H4A2 0.9700
C5A C6A 1.527(8)
C5A H5A1 0.9700
C5A H5A2 0.9700
C6A H6A1 0.9700
C6A H6A2 0.9700
C7A N1A 1.468(7)
C7A C8A 1.486(8)
C7A H7A1 0.9700
C7A H7A2 0.9700
C8A N3A 1.316(7)
C8A N4A 1.343(7)
C9A N4A 1.374(8)
C9A C14A 1.385(8)
C9A C10A 1.392(9)
C10A C11A 1.362(10)
C10A H10A 0.9300
C11A C12A 1.378(11)
C11A H11A 0.9300
C12A C13A 1.383(10)
C12A H12A 0.9300
C13A C14A 1.398(8)
C13A H13A 0.9300
C14A N3A 1.394(7)
C15A N1A 1.485(7)
C15A C16A 1.491(8)
C15A H15A 0.9700
C15A H15B 0.9700
C16A N5A 1.306(7)
C16A N6A 1.344(7)
C17A N6A 1.380(7)
C17A C22A 1.381(8)
C17A C18A 1.392(8)
C18A C19A 1.366(9)
C18A H18A 0.9300
C19A C20A 1.375(9)
C19A H19A 0.9300
C20A C21A 1.385(9)
C20A H20A 0.9300
C21A C22A 1.405(8)
C21A H21A 0.9300
C22A N5A 1.402(7)
C23A N2A 1.465(7)
C23A C24A 1.500(8)
C23A H23A 0.9700
C23A H23B 0.9700
C24A N7A 1.318(7)
C24A N8A 1.343(7)
C25A N8A 1.385(7)
C25A C30A 1.392(8)
C25A C26A 1.395(8)
C26A C27A 1.352(9)
C26A H26A 0.9300
C27A C28A 1.374(10)
C27A H27A 0.9300
C28A C29A 1.382(10)
C28A H28A 0.9300
C29A C30A 1.383(8)
C29A H29A 0.9300
C30A N7A 1.399(7)
C31A N2A 1.495(7)
C31A C32A 1.502(8)
C31A H31A 0.9700
C31A H31B 0.9700
C32A N9A 1.312(7)
C32A N10A 1.350(7)
C33A N10A 1.371(7)
C33A C38A 1.389(8)
C33A C34A 1.401(8)
C34A C35A 1.381(10)
C34A H34A 0.9300
C35A C36A 1.385(11)
C35A H35A 0.9300
C36A C37A 1.369(10)
C36A H36A 0.9300
C37A C38A 1.378(8)
C37A H37A 0.9300
C38A N9A 1.405(7)
N4A H4A 0.8600
N6A H6A 0.8600
N8A H8A 0.8600
N10A H10D 0.8600
Pb2 N9B 2.536(5)
Pb2 N7B 2.659(5)
Pb2 N2B 2.695(4)
Pb2 N5B 2.713(5)
Pb2 N1B 2.750(4)
Pb2 N3B 2.776(4)
Pb2 O8 2.921(6)
C1B N1B 1.497(7)
C1B C2B 1.523(7)
C1B C6B 1.539(7)
C1B H1B 0.9800
C2B N2B 1.508(6)
C2B C3B 1.528(7)
C2B H2B 0.9800
C3B C4B 1.524(8)
C3B H3B1 0.9700
C3B H3B2 0.9700
C4B C5B 1.500(8)
C4B H4B1 0.9700
C4B H4B2 0.9700
C5B C6B 1.514(8)
C5B H5B1 0.9700
C5B H5B2 0.9700
C6B H6B1 0.9700
C6B H6B2 0.9700
C7B N1B 1.477(7)
C7B C8B 1.494(7)
C7B H7B1 0.9700
C7B H7B2 0.9700
C8B N3B 1.310(7)
C8B N4B 1.352(6)
C9B N4B 1.375(7)
C9B C14B 1.376(8)
C9B C10B 1.399(8)
C10B C11B 1.379(9)
C10B H10B 0.9300
C11B C12B 1.380(9)
C11B H11B 0.9300
C12B C13B 1.375(9)
C12B H12B 0.9300
C13B C14B 1.392(8)
C13B H13B 0.9300
C14B N3B 1.394(7)
C15B N1B 1.478(7)
C15B C16B 1.487(8)
C15B H15C 0.9700
C15B H15D 0.9700
C16B N5B 1.308(7)
C16B N6B 1.354(7)
C17B C18B 1.381(8)
C17B C22B 1.387(8)
C17B N6B 1.389(7)
C18B C19B 1.364(10)
C18B H18B 0.9300
C19B C20B 1.370(10)
C19B H19B 0.9300
C20B C21B 1.381(9)
C20B H20B 0.9300
C21B C22B 1.395(8)
C21B H21B 0.9300
C22B N5B 1.394(7)
C23B N2B 1.476(7)
C23B C24B 1.478(8)
C23B H23C 0.9700
C23B H23D 0.9700
C24B N7B 1.323(7)
C24B N8B 1.350(7)
C25B N8B 1.371(8)
C25B C30B 1.391(9)
C25B C26B 1.391(9)
C26B C27B 1.356(11)
C26B H26B 0.9300
C27B C28B 1.403(11)
C27B H27B 0.9300
C28B C29B 1.361(9)
C28B H28B 0.9300
C29B C30B 1.400(9)
C29B H29B 0.9300
C30B N7B 1.393(7)
C31B N2B 1.482(7)
C31B C32B 1.484(7)
C31B H31C 0.9700
C31B H31D 0.9700
C32B N9B 1.333(7)
C32B N10B 1.334(7)
C33B C38B 1.382(8)
C33B N10B 1.391(7)
C33B C34B 1.397(8)
C34B C35B 1.375(8)
C34B H34B 0.9300
C35B C36B 1.378(9)
C35B H35B 0.9300
C36B C37B 1.369(8)
C36B H36B 0.9300
C37B C38B 1.394(8)
C37B H37B 0.9300
C38B N9B 1.398(7)
N4B H4B 0.8600
N6B H6B 0.8600
N8B H8B 0.8600
N10B H10C 0.8600
N1 O2 1.219(7)
N1 O1 1.242(7)
N1 O3 1.247(6)
N2 O4 1.229(6)
N2 O6 1.230(7)
N2 O5 1.238(6)
N3 O7 1.196(8)
N3 O8 1.200(8)
N3 O9 1.203(8)
N4 O11 1.226(9)
N4 O12 1.228(9)
N4 O10 1.248(8)
O1A H1O 0.8400
O1A H2O 0.8401
O13 H3O 0.8401
O13 H4O 0.8399
O14 H5O 0.8400
O14 H6O 0.8399

loop_
_geom_hbond_atom_site_label_D
_geom_hbond_atom_site_label_H
_geom_hbond_atom_site_label_A
_geom_hbond_site_symmetry_A
_geom_hbond_distance_DH
_geom_hbond_distance_HA
_geom_hbond_distance_DA
_geom_hbond_angle_DHA
_geom_hbond_publ_flag
N4A H4A O9 2_566 0.86 2.14 2.926(8) 150.9 y
N4A H4A O7 2_566 0.86 2.45 3.242(10) 153.4 y
N6A H6A O3 . 0.86 2.04 2.848(7) 157.0 y
N8A H8A O11 1_455 0.86 2.12 2.898(8) 150.4 y
N8A H8A O12 1_455 0.86 2.37 3.091(8) 141.1 y
N10A H10D O2 2_565 0.86 2.03 2.890(7) 175.0 y
N4B H4B O4 2_666 0.86 2.03 2.879(6) 168.7 y
N4B H4B O6 2_666 0.86 2.57 3.256(7) 137.6 y
N6B H6B O14 . 0.86 1.95 2.784(6) 163.8 y
N8B H8B O13 2_665 0.86 1.99 2.843(6) 169.2 y
N10B H10C O5 . 0.86 2.06 2.852(6) 151.9 y
O1A H1O O13 . 0.84 2.13 2.646(13) 119.5 y
O1A H2O O10 . 0.84 1.79 2.630(15) 178.2 y
O13 H3O O10 . 0.84 2.46 3.126(9) 136.6 y
O13 H4O O1 2_665 0.84 2.31 3.029(8) 143.2 y
O14 H5O O9 1_655 0.84 2.01 2.853(8) 179.3 y
O14 H6O O12 1_565 0.84 2.10 2.939(8) 179.2 y
C13B H13B O7 . 0.93 2.50 3.312(10) 146.2 y
C15A H15A O4 . 0.97 2.59 3.447(7) 148.0 y
C18B H18B O10 1_565 0.93 2.45 3.377(9) 171.1 y
C7B H7B1 O6 2_666 0.97 2.31 3.227(8) 156.7 y
C29B H29B O8 . 0.93 2.57 3.363(10) 143.7 y
C31A H31B O1 2_565 0.97 2.41 3.313(8) 155.4 y

loop_
_geom_torsion_atom_site_label_1
_geom_torsion_atom_site_label_2
_geom_torsion_atom_site_label_3
_geom_torsion_atom_site_label_4
_geom_torsion
N2A C1A C2A N1A -50.5(6)
C6A C1A C2A N1A -178.9(4)
N2A C1A C2A C3A -178.1(5)
C6A C1A C2A C3A 53.4(6)
N1A C2A C3A C4A 174.6(5)
C1A C2A C3A C4A -57.1(7)
C2A C3A C4A C5A 58.4(7)
C3A C4A C5A C6A -56.4(7)
N2A C1A C6A C5A 178.5(5)
C2A C1A C6A C5A -53.2(7)
C4A C5A C6A C1A 55.1(8)
N1A C7A C8A N3A -29.2(8)
N1A C7A C8A N4A 152.7(5)
N4A C9A C10A C11A 179.4(7)
C14A C9A C10A C11A -0.3(11)
C9A C10A C11A C12A -0.8(12)
C10A C11A C12A C13A 0.4(13)
C11A C12A C13A C14A 1.1(12)
N4A C9A C14A N3A 0.9(7)
C10A C9A C14A N3A -179.4(6)
N4A C9A C14A C13A -177.9(6)
C10A C9A C14A C13A 1.8(11)
C12A C13A C14A C9A -2.2(10)
C12A C13A C14A N3A 179.4(7)
N1A C15A C16A N5A -42.0(7)
N1A C15A C16A N6A 139.3(5)
N6A C17A C18A C19A 178.2(6)
C22A C17A C18A C19A -0.4(9)
C17A C18A C19A C20A 0.3(9)
C18A C19A C20A C21A -0.3(10)
C19A C20A C21A C22A 0.5(10)
N6A C17A C22A N5A -0.5(6)
C18A C17A C22A N5A 178.4(5)
N6A C17A C22A C21A -178.3(5)
C18A C17A C22A C21A 0.6(9)
C20A C21A C22A C17A -0.6(9)
C20A C21A C22A N5A -177.9(6)
N2A C23A C24A N7A -27.0(8)
N2A C23A C24A N8A 154.7(5)
N8A C25A C26A C27A -177.2(6)
C30A C25A C26A C27A -1.3(10)
C25A C26A C27A C28A 0.4(11)
C26A C27A C28A C29A 0.1(12)
C27A C28A C29A C30A 0.3(11)
C28A C29A C30A C25A -1.2(10)
C28A C29A C30A N7A 177.1(6)
N8A C25A C30A C29A 178.6(5)
C26A C25A C30A C29A 1.8(9)
N8A C25A C30A N7A 0.0(6)
C26A C25A C30A N7A -176.8(6)
N2A C31A C32A N9A -53.9(8)
N2A C31A C32A N10A 123.0(6)
N10A C33A C34A C35A -176.5(7)
C38A C33A C34A C35A 0.6(10)
C33A C34A C35A C36A -1.9(11)
C34A C35A C36A C37A 0.8(12)
C35A C36A C37A C38A 1.6(11)
C36A C37A C38A C33A -2.9(10)
C36A C37A C38A N9A 175.1(7)
N10A C33A C38A C37A 179.6(6)
C34A C33A C38A C37A 1.8(10)
N10A C33A C38A N9A 1.2(7)
C34A C33A C38A N9A -176.6(6)
C8A C7A N1A C15A -67.3(6)
C8A C7A N1A C2A 172.3(5)
C8A C7A N1A Pb1 46.2(5)
C16A C15A N1A C7A 166.4(5)
C16A C15A N1A C2A -70.6(5)
C16A C15A N1A Pb1 51.2(5)
C1A C2A N1A C7A -84.0(6)
C3A C2A N1A C7A 42.7(6)
C1A C2A N1A C15A 154.6(4)
C3A C2A N1A C15A -78.6(6)
C1A C2A N1A Pb1 38.6(5)
C3A C2A N1A Pb1 165.3(4)
N5A Pb1 N1A C7A -152.0(4)
N3A Pb1 N1A C7A -35.2(3)
N7A Pb1 N1A C7A 47.1(3)
N2A Pb1 N1A C7A 111.6(3)
N5A Pb1 N1A C15A -35.2(3)
N3A Pb1 N1A C15A 81.6(3)
N7A Pb1 N1A C15A 163.9(3)
N2A Pb1 N1A C15A -131.6(3)
N5A Pb1 N1A C2A 82.6(3)
N3A Pb1 N1A C2A -160.6(4)
N7A Pb1 N1A C2A -78.2(3)
N2A Pb1 N1A C2A -13.8(3)
C24A C23A N2A C31A 161.7(5)
C24A C23A N2A C1A -75.5(6)
C24A C23A N2A Pb1 47.9(5)
C32A C31A N2A C23A -61.7(6)
C32A C31A N2A C1A 176.2(5)
C32A C31A N2A Pb1 53.1(5)
C2A C1A N2A C23A 155.7(5)
C6A C1A N2A C23A -77.4(6)
C2A C1A N2A C31A -82.9(6)
C6A C1A N2A C31A 44.0(6)
C2A C1A N2A Pb1 35.9(6)
C6A C1A N2A Pb1 162.8(4)
N5A Pb1 N2A C23A 160.7(3)
N1A Pb1 N2A C23A -133.2(3)
N3A Pb1 N2A C23A -96.4(3)
N7A Pb1 N2A C23A -38.6(3)
N5A Pb1 N2A C31A 44.6(3)
N1A Pb1 N2A C31A 110.7(3)
N3A Pb1 N2A C31A 147.4(3)
N7A Pb1 N2A C31A -154.8(4)
N5A Pb1 N2A C1A -77.5(4)
N1A Pb1 N2A C1A -11.4(3)
N3A Pb1 N2A C1A 25.3(4)
N7A Pb1 N2A C1A 83.1(4)
N4A C8A N3A C14A -0.1(7)
C7A C8A N3A C14A -178.4(6)
N4A C8A N3A Pb1 172.5(4)
C7A C8A N3A Pb1 -5.7(8)
C9A C14A N3A C8A -0.5(7)
C13A C14A N3A C8A 178.1(7)
C9A C14A N3A Pb1 -169.4(5)
C13A C14A N3A Pb1 9.2(12)
N5A Pb1 N3A C8A 79.2(4)
N1A Pb1 N3A C8A 22.1(4)
N7A Pb1 N3A C8A -66.0(4)
N2A Pb1 N3A C8A -15.4(5)
N5A Pb1 N3A C14A -112.4(7)
N1A Pb1 N3A C14A -169.5(7)
N7A Pb1 N3A C14A 102.5(7)
N2A Pb1 N3A C14A 153.0(6)
N3A C8A N4A C9A 0.7(7)
C7A C8A N4A C9A 179.0(6)
C14A C9A N4A C8A -0.9(7)
C10A C9A N4A C8A 179.4(7)
N6A C16A N5A C22A 1.3(6)
C15A C16A N5A C22A -177.5(5)
N6A C16A N5A Pb1 -175.1(3)
C15A C16A N5A Pb1 6.0(7)
C17A C22A N5A C16A -0.4(6)
C21A C22A N5A C16A 177.0(6)
C17A C22A N5A Pb1 174.1(4)
C21A C22A N5A Pb1 -8.4(11)
N1A Pb1 N5A C16A 16.7(4)
N3A Pb1 N5A C16A -39.6(4)
N7A Pb1 N5A C16A 52.1(5)
N2A Pb1 N5A C16A 84.1(4)
N1A Pb1 N5A C22A -157.5(6)
N3A Pb1 N5A C22A 146.1(6)
N7A Pb1 N5A C22A -122.2(6)
N2A Pb1 N5A C22A -90.2(6)
N5A C16A N6A C17A -1.7(6)
C15A C16A N6A C17A 177.2(5)
C22A C17A N6A C16A 1.3(6)
C18A C17A N6A C16A -177.5(6)
N8A C24A N7A C30A -0.5(6)
C23A C24A N7A C30A -178.9(5)
N8A C24A N7A Pb1 167.4(4)
C23A C24A N7A Pb1 -10.9(7)
C29A C30A N7A C24A -178.1(6)
C25A C30A N7A C24A 0.3(6)
C29A C30A N7A Pb1 19.8(11)
C25A C30A N7A Pb1 -161.8(4)
N5A Pb1 N7A C24A 62.0(5)
N1A Pb1 N7A C24A 94.3(4)
N3A Pb1 N7A C24A 160.5(4)
N2A Pb1 N7A C24A 26.1(4)
N5A Pb1 N7A C30A -136.7(6)
N1A Pb1 N7A C30A -104.4(6)
N3A Pb1 N7A C30A -38.3(6)
N2A Pb1 N7A C30A -172.7(6)
N7A C24A N8A C25A 0.5(7)
C23A C24A N8A C25A 179.0(5)
C30A C25A N8A C24A -0.3(6)
C26A C25A N8A C24A 176.1(7)
N10A C32A N9A C38A 1.1(7)
C31A C32A N9A C38A 178.2(6)
C37A C38A N9A C32A -179.5(7)
C33A C38A N9A C32A -1.4(7)
N9A C32A N10A C33A -0.3(7)
C31A C32A N10A C33A -177.6(5)
C38A C33A N10A C32A -0.5(7)
C34A C33A N10A C32A 176.9(7)
N1B C1B C2B N2B 50.1(6)
C6B C1B C2B N2B 178.5(4)
N1B C1B C2B C3B 177.8(5)
C6B C1B C2B C3B -53.8(6)
N2B C2B C3B C4B -174.6(5)
C1B C2B C3B C4B 57.2(7)
C2B C3B C4B C5B -58.3(7)
C3B C4B C5B C6B 56.4(7)
C4B C5B C6B C1B -56.0(8)
N1B C1B C6B C5B -177.5(5)
C2B C1B C6B C5B 54.6(7)
N1B C7B C8B N3B 52.9(8)
N1B C7B C8B N4B -120.8(6)
N4B C9B C10B C11B 175.8(6)
C14B C9B C10B C11B -0.6(10)
C9B C10B C11B C12B 2.4(10)
C10B C11B C12B C13B -1.5(11)
C11B C12B C13B C14B -1.3(10)
N4B C9B C14B C13B -179.3(5)
C10B C9B C14B C13B -2.2(9)
N4B C9B C14B N3B 0.0(7)
C10B C9B C14B N3B 177.1(6)
C12B C13B C14B C9B 3.0(9)
C12B C13B C14B N3B -176.1(6)
N1B C15B C16B N5B 27.4(8)
N1B C15B C16B N6B -151.6(5)
C22B C17B C18B C19B -1.2(10)
N6B C17B C18B C19B 178.1(6)
C17B C18B C19B C20B 0.9(11)
C18B C19B C20B C21B -0.6(12)
C19B C20B C21B C22B 0.5(11)
C18B C17B C22B N5B 177.8(6)
N6B C17B C22B N5B -1.7(6)
C18B C17B C22B C21B 1.2(9)
N6B C17B C22B C21B -178.3(5)
C20B C21B C22B C17B -0.8(9)
C20B C21B C22B N5B -176.6(6)
N2B C23B C24B N7B 24.3(9)
N2B C23B C24B N8B -156.9(5)
N8B C25B C26B C27B -179.0(7)
C30B C25B C26B C27B 2.3(11)
C25B C26B C27B C28B -1.4(13)
C26B C27B C28B C29B 0.1(13)
C27B C28B C29B C30B 0.3(12)
N8B C25B C30B N7B -0.6(7)
C26B C25B C30B N7B 178.4(6)
N8B C25B C30B C29B 179.1(6)
C26B C25B C30B C29B -1.9(11)
C28B C29B C30B C25B 0.5(10)
C28B C29B C30B N7B -179.8(7)
N2B C31B C32B N9B 41.5(7)
N2B C31B C32B N10B -139.0(5)
C38B C33B C34B C35B 1.0(9)
N10B C33B C34B C35B -178.3(6)
C33B C34B C35B C36B 0.0(9)
C34B C35B C36B C37B -0.6(10)
C35B C36B C37B C38B 0.2(9)
N10B C33B C38B C37B 178.0(5)
C34B C33B C38B C37B -1.5(9)
N10B C33B C38B N9B -0.1(6)
C34B C33B C38B N9B -179.6(5)
C36B C37B C38B C33B 0.8(9)
C36B C37B C38B N9B 178.4(6)
C16B C15B N1B C7B -161.3(5)
C16B C15B N1B C1B 74.4(6)
C16B C15B N1B Pb2 -49.7(5)
C8B C7B N1B C15B 58.9(6)
C8B C7B N1B C1B -178.8(5)
C8B C7B N1B Pb2 -54.3(5)
C2B C1B N1B C15B -154.6(5)
C6B C1B N1B C15B 79.4(6)
C2B C1B N1B C7B 83.1(6)
C6B C1B N1B C7B -43.0(6)
C2B C1B N1B Pb2 -35.4(6)
C6B C1B N1B Pb2 -161.5(4)
N9B Pb2 N1B C15B -162.4(3)
N7B Pb2 N1B C15B 96.8(3)
N2B Pb2 N1B C15B 132.0(3)
N5B Pb2 N1B C15B 39.4(3)
N3B Pb2 N1B C15B -82.5(3)
N9B Pb2 N1B C7B -46.9(3)
N7B Pb2 N1B C7B -147.6(3)
N2B Pb2 N1B C7B -112.4(3)
N5B Pb2 N1B C7B 155.0(4)
N3B Pb2 N1B C7B 33.1(3)
N9B Pb2 N1B C1B 76.6(4)
N7B Pb2 N1B C1B -24.2(4)
N2B Pb2 N1B C1B 11.0(3)
N5B Pb2 N1B C1B -81.6(4)
N3B Pb2 N1B C1B 156.5(4)
C24B C23B N2B C31B 67.1(6)
C24B C23B N2B C2B -171.7(5)
C24B C23B N2B Pb2 -44.9(5)
C32B C31B N2B C23B -164.5(5)
C32B C31B N2B C2B 72.3(5)
C32B C31B N2B Pb2 -50.4(5)
C1B C2B N2B C23B 83.2(6)
C3B C2B N2B C23B -43.4(6)
C1B C2B N2B C31B -154.7(4)
C3B C2B N2B C31B 78.7(6)
C1B C2B N2B Pb2 -39.2(5)
C3B C2B N2B Pb2 -165.8(4)
N9B Pb2 N2B C23B 152.0(4)
N7B Pb2 N2B C23B 36.1(3)
N5B Pb2 N2B C23B -47.1(3)
N1B Pb2 N2B C23B -110.6(4)
N3B Pb2 N2B C23B -147.4(3)
N9B Pb2 N2B C31B 35.5(3)
N7B Pb2 N2B C31B -80.4(3)
N5B Pb2 N2B C31B -163.5(3)
N1B Pb2 N2B C31B 132.9(3)
N3B Pb2 N2B C31B 96.2(3)
N9B Pb2 N2B C2B -82.9(4)
N7B Pb2 N2B C2B 161.1(4)
N5B Pb2 N2B C2B 78.0(4)
N1B Pb2 N2B C2B 14.5(3)
N3B Pb2 N2B C2B -22.3(4)
N4B C8B N3B C14B -0.5(7)
C7B C8B N3B C14B -174.7(5)
N4B C8B N3B Pb2 158.0(4)
C7B C8B N3B Pb2 -16.2(7)
C9B C14B N3B C8B 0.3(7)
C13B C14B N3B C8B 179.5(6)
C9B C14B N3B Pb2 -147.4(5)
C13B C14B N3B Pb2 31.8(10)
N9B Pb2 N3B C8B 80.7(4)
N2B Pb2 N3B C8B 26.4(4)
N5B Pb2 N3B C8B -61.1(4)
N1B Pb2 N3B C8B -10.5(4)
N9B Pb2 N3B C14B -132.7(6)
N2B Pb2 N3B C14B 173.0(5)
N5B Pb2 N3B C14B 85.6(6)
N1B Pb2 N3B C14B 136.1(6)
N3B C8B N4B C9B 0.5(7)
C7B C8B N4B C9B 174.8(5)
C14B C9B N4B C8B -0.3(6)
C10B C9B N4B C8B -177.1(7)
N6B C16B N5B C22B -1.0(6)
C15B C16B N5B C22B 179.9(5)
N6B C16B N5B Pb2 -168.4(4)
C15B C16B N5B Pb2 12.5(7)
C17B C22B N5B C16B 1.6(6)
C21B C22B N5B C16B 177.8(6)
C17B C22B N5B Pb2 163.4(4)
C21B C22B N5B Pb2 -20.5(10)
N9B Pb2 N5B C16B -65.3(5)
N7B Pb2 N5B C16B -160.3(4)
N2B Pb2 N5B C16B -94.8(4)
N1B Pb2 N5B C16B -27.7(4)
N3B Pb2 N5B C16B 24.8(4)
N9B Pb2 N5B C22B 133.8(5)
N7B Pb2 N5B C22B 38.8(6)
N2B Pb2 N5B C22B 104.3(6)
N1B Pb2 N5B C22B 171.5(6)
N3B Pb2 N5B C22B -136.1(6)
N5B C16B N6B C17B 0.0(7)
C15B C16B N6B C17B 179.1(5)
C18B C17B N6B C16B -178.4(7)
C22B C17B N6B C16B 1.1(6)
N8B C24B N7B C30B -0.4(7)
C23B C24B N7B C30B 178.4(6)
N8B C24B N7B Pb2 -166.9(4)
C23B C24B N7B Pb2 12.0(8)
C25B C30B N7B C24B 0.6(7)
C29B C30B N7B C24B -179.1(7)
C25B C30B N7B Pb2 160.2(5)
C29B C30B N7B Pb2 -19.5(12)
N9B Pb2 N7B C24B -82.5(4)
N2B Pb2 N7B C24B -25.4(4)
N5B Pb2 N7B C24B 59.3(4)
N1B Pb2 N7B C24B 10.2(5)
N9B Pb2 N7B C30B 118.8(6)
N2B Pb2 N7B C30B 175.9(7)
N5B Pb2 N7B C30B -99.3(6)
N1B Pb2 N7B C30B -148.5(6)
N7B C24B N8B C25B 0.1(7)
C23B C24B N8B C25B -178.9(6)
C30B C25B N8B C24B 0.3(7)
C26B C25B N8B C24B -178.5(7)
N10B C32B N9B C38B -1.0(6)
C31B C32B N9B C38B 178.6(5)
N10B C32B N9B Pb2 176.0(3)
C31B C32B N9B Pb2 -4.4(7)
C33B C38B N9B C32B 0.6(6)
C37B C38B N9B C32B -177.2(6)
C33B C38B N9B Pb2 -175.0(4)
C37B C38B N9B Pb2 7.1(10)
N7B Pb2 N9B C32B 38.2(4)
N2B Pb2 N9B C32B -17.6(4)
N5B Pb2 N9B C32B -49.7(5)
N1B Pb2 N9B C32B -82.5(4)
N3B Pb2 N9B C32B -148.0(4)
N7B Pb2 N9B C38B -146.4(5)
N2B Pb2 N9B C38B 157.8(6)
N5B Pb2 N9B C38B 125.7(5)
N1B Pb2 N9B C38B 92.9(6)
N3B Pb2 N9B C38B 27.4(5)
N9B C32B N10B C33B 0.9(6)
C31B C32B N10B C33B -178.7(5)
C38B C33B N10B C32B -0.5(6)
C34B C33B N10B C32B 179.0(6)
